data_7716646
loop_
_publ_author_name
'Pankov, Roman O.'
'Tarabrin, Ignatii R.'
'Son, Alexandra G.'
'Minyaev, Mikhail E.'
'Prima, Darya O.'
'Ananikov, Valentine P.'

_publ_section_title
;
 Synthesis and comparative study of (NHC<sub>F</sub>)PdCl<sub>2</sub>Py
 and (NHC<sub>F</sub>)Ni(Cp)Cl complexes: investigation of the electronic
 properties of NHC ligands and complex characteristics.
;
_journal_issue 30
_journal_name_full 'Dalton transactions (Cambridge, England : 2003)'
_journal_page_first 12503
_journal_page_last 12518
_journal_paper_doi 10.1039/d4dt01304b
_journal_volume 53
_journal_year 2024
_chemical_formula_moiety 'C20 H11 Cl F6 N2 Ni'
_chemical_formula_sum 'C20 H11 Cl F6 N2 Ni'
_chemical_formula_weight 487.47
_space_group_crystal_system monoclinic
_space_group_IT_number 14
_space_group_name_Hall '-P 2yn'
_space_group_name_H-M_alt 'P 1 21/n 1'
_atom_sites_solution_hydrogens difmap
_atom_sites_solution_primary dual
_atom_sites_solution_secondary difmap
_audit_creation_date 2024-01-30
_audit_creation_method
;
Olex2 1.5
(compiled 2021.12.09 svn.r5202d8cf for OlexSys, GUI svn.r6439)
;
_audit_update_record
;
2024-03-06 deposited with the CCDC.	2024-07-16 downloaded from the CCDC.
;
_cell_angle_alpha 90
_cell_angle_beta 108.9317(5)
_cell_angle_gamma 90
_cell_formula_units_Z 4
_cell_length_a 10.34845(5)
_cell_length_b 17.63964(7)
_cell_length_c 10.81434(6)
_cell_measurement_reflns_used 27158
_cell_measurement_temperature 99.99(10)
_cell_measurement_theta_max 80.1450
_cell_measurement_theta_min 4.9690
_cell_volume 1867.295(17)
_computing_cell_refinement 'CrysAlisPro 1.171.43.104a (Rigaku OD, 2023)'
_computing_data_collection 'CrysAlisPro system (CCD 43.104a 64-bit (release 22-12-2023))'
_computing_data_reduction 'CrysAlisPro 1.171.43.104a (Rigaku OD, 2023)'
_computing_molecular_graphics 'Olex2 1.5 (Dolomanov et al., 2009)'
_computing_publication_material 'Olex2 1.5 (Dolomanov et al., 2009)'
_computing_structure_refinement 'XL  (Sheldrick, 2008)'
_diffrn_ambient_environment N~2~
_diffrn_ambient_temperature 99.99(10)
_diffrn_detector 'Hybrid Pixel Array Detector'
_diffrn_detector_area_resol_mean 10.0000
_diffrn_detector_type HyPix
_diffrn_measured_fraction_theta_full 1.000
_diffrn_measured_fraction_theta_max 0.999
_diffrn_measurement_details
;
List of Runs (angles in degrees, time in seconds):

  # Type    Start    End  Width  t~exp~   \w     \q     \k     \f   Frames
#--------------------------------------------------------------------------
  1  \w    -33.00  76.00   0.50    0.10    --   41.38 -76.00 163.00  218
  2  \w     45.00 108.00   0.50    0.40    --  121.50-111.00 150.00  126
  3  \w     45.00 108.00   0.50    0.40    --  121.50-111.00   0.00  126
  4  \w     45.00 108.00   0.50    0.40    --  121.50-111.00 -60.00  126
  5  \w     45.00 108.00   0.50    0.40    --  121.50-111.00-150.00  126
  6  \w    -43.00  27.00   0.50    0.10    --   41.38 -19.00-180.00  140
  7  \w    -43.00  27.00   0.50    0.10    --   41.38 -19.00   0.00  140
  8  \w     45.00 108.00   0.50    0.40    --  121.50-111.00 120.00  126
  9  \w     45.00 108.00   0.50    0.40    --  121.50-111.00  90.00  126
 10  \w     41.00 106.00   0.50    0.40    --  121.50 -95.00  90.00  130
 11  \w     41.00 106.00   0.50    0.40    --  121.50 -95.00 120.00  130
 12  \w     41.00 106.00   0.50    0.40    --  121.50 -95.00 150.00  130
 13  \w     41.00 106.00   0.50    0.40    --  121.50 -95.00  60.00  130
 14  \w     45.00 108.00   0.50    0.40    --  121.50-111.00  30.00  126
 15  \w     41.00 106.00   0.50    0.40    --  121.50 -95.00   0.00  130
 16  \w     45.00 158.00   0.50    0.40    --  121.50 -82.00 -62.88  226
 17  \w     41.00 106.00   0.50    0.40    --  121.50 -95.00-120.00  130
 18  \w     43.00 160.00   0.50    0.40    --  121.50 -86.00  64.10  234
 19  \w     43.00 160.00   0.50    0.40    --  121.50 -86.00  64.10  234
 20  \w     41.00 106.00   0.50    0.40    --  121.50 -95.00 150.00  130
 21  \w     47.00 101.00   0.50    0.40    --  121.50 -76.00 163.00  108
 22  \w     47.00 105.00   0.50    0.40    --  121.50 -77.00 120.00  116
 23  \w     47.00 105.00   0.50    0.40    --  121.50 -77.00  90.00  116
 24  \w     46.00 158.00   0.50    0.40    --  121.50 -80.00 107.97  224
 25  \w     47.00 105.00   0.50    0.40    --  121.50 -77.00   0.00  116
 26  \w     47.00 105.00   0.50    0.40    --  121.50 -77.00-120.00  116
 27  \w     84.00 178.00   0.50    0.40    --  121.50  30.00 -30.00  188
 28  \w     87.00 178.00   0.50    0.40    --  121.50  77.00  30.00  182
 29  \w     92.00 178.00   0.50    0.40    --  121.50  61.00   0.00  172
 30  \w     87.00 178.00   0.50    0.40    --  121.50  77.00 -60.00  182
 31  \w     87.00 178.00   0.50    0.40    --  121.50  76.00 -69.00  182
 32  \w     92.00 178.00   0.50    0.40    --  121.50  61.00 -60.00  172
 33  \w     92.00 178.00   0.50    0.40    --  121.50  61.00-120.00  172
 34  \w     92.00 178.00   0.50    0.40    --  121.50  45.00 -90.00  172
 35  \w     87.00 178.00   0.50    0.40    --  121.50  77.00-150.00  182
 36  \w     14.00 117.00   0.50    0.10    --   41.38  57.00 -60.00  206
 37  \w     14.00  98.00   0.50    0.10    --   41.38  57.00  60.00  168
 38  \w      0.00  41.00   0.50    0.10    --   41.38  92.00  28.49   82
 39  \w     -3.00  23.00   0.50    0.10    --   41.38  99.00 139.45   52
 40  \w    103.00 178.00   0.50    0.40    --  121.50 111.00  90.00  150
 41  \w     63.00 146.00   0.50    0.40    --  121.50 178.00 -30.00  166
 42  \w     63.00 146.00   0.50    0.40    --  121.50 178.00 -60.00  166
 43  \w    103.00 178.00   0.50    0.40    --  121.50 111.00-180.00  150
 44  \w   -117.00  -7.00   0.50    0.10    --  -41.38 -76.00 163.00  220
 45  \w   -175.00 -66.00   0.50    0.40    -- -100.00 -76.00 163.00  218
 46  \w   -101.00 -24.00   0.50    0.40    -- -100.00  76.00 -69.00  154
 47  \w    -82.00 -23.00   0.50    0.40    -- -100.00 111.00   0.00  118
 48  \w    -75.00  34.00   0.50    0.10    --  -41.38  76.00 -69.00  218
 49  \w    -51.00 -21.00   0.50    0.40    -- -100.00  45.00  60.00   60
 50  \w    -51.00 -21.00   0.50    0.40    -- -100.00  45.00 150.00   60
;
_diffrn_measurement_device 'four-circle diffractometer'
_diffrn_measurement_device_type 'XtaLAB Synergy, Dualflex, HyPix'
_diffrn_measurement_method '\w scans'
_diffrn_orient_matrix_type 'CrysAlisPro convention (1999,Acta A55,543-557)'
_diffrn_orient_matrix_UB_11 0.1250852000
_diffrn_orient_matrix_UB_12 0.0495282000
_diffrn_orient_matrix_UB_13 0.0695961000
_diffrn_orient_matrix_UB_21 -0.0354034000
_diffrn_orient_matrix_UB_22 0.0529044000
_diffrn_orient_matrix_UB_23 -0.1196851000
_diffrn_orient_matrix_UB_31 -0.0887941000
_diffrn_orient_matrix_UB_32 0.0487236000
_diffrn_orient_matrix_UB_33 0.0591788000
_diffrn_radiation_monochromator mirror
_diffrn_radiation_probe x-ray
_diffrn_radiation_type 'Cu K\a'
_diffrn_radiation_wavelength 1.54184
_diffrn_reflns_av_R_equivalents 0.0205
_diffrn_reflns_av_unetI/netI 0.0111
_diffrn_reflns_Laue_measured_fraction_full 1.000
_diffrn_reflns_Laue_measured_fraction_max 0.999
_diffrn_reflns_limit_h_max 12
_diffrn_reflns_limit_h_min -13
_diffrn_reflns_limit_k_max 22
_diffrn_reflns_limit_k_min -22
_diffrn_reflns_limit_l_max 13
_diffrn_reflns_limit_l_min -13
_diffrn_reflns_number 33931
_diffrn_reflns_point_group_measured_fraction_full 1.000
_diffrn_reflns_point_group_measured_fraction_max 0.999
_diffrn_reflns_theta_full 67.684
_diffrn_reflns_theta_max 80.164
_diffrn_reflns_theta_min 4.998
_diffrn_source 'micro-focus sealed X-ray tube'
_diffrn_source_type 'PhotonJet (Cu) X-ray Source'
_exptl_absorpt_coefficient_mu 3.457
_exptl_absorpt_correction_T_max 1.000
_exptl_absorpt_correction_T_min 0.253
_exptl_absorpt_correction_type gaussian
_exptl_absorpt_process_details
;
CrysAlisPro 1.171.43.104a (Rigaku Oxford Diffraction, 2023)
Numerical absorption correction based on gaussian integration over
a multifaceted crystal model
Empirical absorption correction using spherical harmonics,
implemented in SCALE3 ABSPACK scaling algorithm.
;
_exptl_crystal_colour 'clear intense red'
_exptl_crystal_density_diffrn 1.734
_exptl_crystal_density_method 'not measured'
_exptl_crystal_description irregular
_exptl_crystal_F_000 976
_exptl_crystal_size_max 0.265
_exptl_crystal_size_mid 0.216
_exptl_crystal_size_min 0.193
_refine_diff_density_max 0.309
_refine_diff_density_min -0.291
_refine_diff_density_rms 0.047
_refine_ls_extinction_coef 0.00144(9)
_refine_ls_extinction_expression Fc^*^=kFc[1+0.001xFc^2^\l^3^/sin(2\q)]^-1/4^
_refine_ls_extinction_method 'SHELXL-2018/3 (Sheldrick 2018)'
_refine_ls_goodness_of_fit_ref 1.098
_refine_ls_hydrogen_treatment refxyz
_refine_ls_matrix_type full
_refine_ls_number_parameters 305
_refine_ls_number_reflns 4083
_refine_ls_number_restraints 0
_refine_ls_restrained_S_all 1.098
_refine_ls_R_factor_all 0.0248
_refine_ls_R_factor_gt 0.0246
_refine_ls_shift/su_max 0.001
_refine_ls_shift/su_mean 0.000
_refine_ls_structure_factor_coef Fsqd
_refine_ls_weighting_details 'w=1/[\s^2^(Fo^2^)+(0.0263P)^2^+1.1473P] where P=(Fo^2^+2Fc^2^)/3'
_refine_ls_weighting_scheme calc
_refine_ls_wR_factor_gt 0.0622
_refine_ls_wR_factor_ref 0.0623
_reflns_Friedel_coverage 0.000
_reflns_number_gt 4059
_reflns_number_total 4083
_reflns_threshold_expression 'I > 2\s(I)'
_cod_data_source_file d4dt01304b2.cif
_cod_data_source_block 4g
_cod_depositor_comments 'Adding full bibliography for 7716642--7716648.cif.'
_cod_original_cell_volume 1867.293(15)
_cod_database_code 7716646
_shelx_shelxl_version_number 2018/3
_chemical_oxdiff_formula 'C20 H11 Cl F6 N2 Ni'
_chemical_oxdiff_usercomment TAR-86_red_block
_shelx_space_group_comment
;
The symmetry employed for this shelxl refinement is uniquely defined
by the following loop, which should always be used as a source of
symmetry information in preference to the above space-group names.
They are only intended as comments.
;
_shelx_estimated_absorpt_t_max 0.555
_shelx_estimated_absorpt_t_min 0.461
_olex2_refinement_description
;
1. Fixed Uiso
 At 1.2 times of:
  All C(H) groups
;
_olex2_submission_special_instructions 'No special instructions were received'
_oxdiff_exptl_absorpt_empirical_details
;
Empirical correction (ABSPACK) includes:
- Absorption correction using spherical harmonics
- Frame scaling
;
_oxdiff_exptl_absorpt_empirical_full_max 1.575
_oxdiff_exptl_absorpt_empirical_full_min 0.837

loop_
_space_group_symop_operation_xyz
'x, y, z'
'-x+1/2, y+1/2, -z+1/2'
'-x, -y, -z'
'x-1/2, -y-1/2, z-1/2'

loop_
_atom_site_label
_atom_site_type_symbol
_atom_site_fract_x
_atom_site_fract_y
_atom_site_fract_z
_atom_site_U_iso_or_equiv
_atom_site_adp_type
_atom_site_occupancy
_atom_site_site_symmetry_order
_atom_site_calc_flag
_atom_site_refinement_flags_posn
_atom_site_refinement_flags_adp
_atom_site_refinement_flags_occupancy
_atom_site_disorder_assembly
_atom_site_disorder_group
Ni1 Ni 0.33424(2) 0.32428(2) 0.42402(2) 0.01395(8) Uani 1 1 d . . . . .
Cl1 Cl 0.55853(3) 0.33109(2) 0.47727(3) 0.01790(8) Uani 1 1 d . . . . .
N1 N 0.27124(11) 0.48669(6) 0.40316(10) 0.0152(2) Uani 1 1 d . . . . .
C1 C 0.29191(12) 0.42034(7) 0.34752(12) 0.0146(2) Uani 1 1 d . . . . .
N2 N 0.26825(11) 0.43921(6) 0.22009(10) 0.0147(2) Uani 1 1 d . . . . .
C2 C 0.23304(13) 0.51563(7) 0.19694(13) 0.0171(2) Uani 1 1 d . . . . .
H2 H 0.2169(18) 0.5372(10) 0.1137(18) 0.021 Uiso 1 1 d . U . . .
C3 C 0.23470(13) 0.54540(7) 0.31153(13) 0.0176(2) Uani 1 1 d . . . . .
H3 H 0.2217(18) 0.5947(11) 0.3373(17) 0.021 Uiso 1 1 d . U . . .
C4 C 0.28707(13) 0.49496(7) 0.53871(12) 0.0158(2) Uani 1 1 d . . . . .
C5 C 0.18945(14) 0.53374(8) 0.57627(13) 0.0190(3) Uani 1 1 d . . . . .
F5 F 0.07925(9) 0.56455(5) 0.48740(8) 0.02620(19) Uani 1 1 d . . . . .
C6 C 0.20287(15) 0.54148(8) 0.70752(14) 0.0222(3) Uani 1 1 d . . . . .
F6 F 0.10653(10) 0.57795(6) 0.74272(9) 0.0330(2) Uani 1 1 d . . . . .
C7 C 0.31525(15) 0.51075(8) 0.80086(13) 0.0216(3) Uani 1 1 d . . . . .
F7 F 0.32634(10) 0.52031(6) 0.92786(8) 0.0298(2) Uani 1 1 d . . . . .
C8 C 0.41353(14) 0.47172(8) 0.76617(13) 0.0207(3) Uani 1 1 d . . . . .
H8 H 0.4904(19) 0.4507(11) 0.8331(18) 0.025 Uiso 1 1 d . U . . .
C9 C 0.39952(13) 0.46420(8) 0.63438(13) 0.0179(2) Uani 1 1 d . . . . .
H9 H 0.4661(18) 0.4393(10) 0.6072(17) 0.022 Uiso 1 1 d . U . . .
C10 C 0.27822(13) 0.38776(7) 0.12172(12) 0.0153(2) Uani 1 1 d . . . . .
C11 C 0.17208(13) 0.38340(7) 0.00413(13) 0.0173(2) Uani 1 1 d . . . . .
F11 F 0.05978(8) 0.42649(5) -0.01734(8) 0.02603(19) Uani 1 1 d . . . . .
C12 C 0.17870(14) 0.33433(8) -0.09320(13) 0.0199(3) Uani 1 1 d . . . . .
F12 F 0.07501(9) 0.33120(5) -0.20633(8) 0.0284(2) Uani 1 1 d . . . . .
C13 C 0.29153(16) 0.28828(9) -0.07116(14) 0.0237(3) Uani 1 1 d . . . . .
F13 F 0.29416(11) 0.23900(6) -0.16542(9) 0.0342(2) Uani 1 1 d . . . . .
C14 C 0.39849(16) 0.29171(9) 0.04455(14) 0.0267(3) Uani 1 1 d . . . . .
H14 H 0.473(2) 0.2604(12) 0.057(2) 0.032 Uiso 1 1 d . U . . .
C15 C 0.39261(14) 0.34228(8) 0.14107(13) 0.0209(3) Uani 1 1 d . . . . .
H15 H 0.464(2) 0.3453(11) 0.2177(19) 0.025 Uiso 1 1 d . U . . .
C16 C 0.13740(14) 0.29370(8) 0.39815(14) 0.0223(3) Uani 1 1 d . . . . .
H16 H 0.062(2) 0.3266(11) 0.3605(19) 0.027 Uiso 1 1 d . U . . .
C17 C 0.18816(15) 0.23758(8) 0.32891(14) 0.0237(3) Uani 1 1 d . . . . .
H17 H 0.157(2) 0.2297(11) 0.239(2) 0.028 Uiso 1 1 d . U . . .
C18 C 0.29936(16) 0.20387(8) 0.42069(16) 0.0260(3) Uani 1 1 d . . . . .
H18 H 0.360(2) 0.1692(12) 0.400(2) 0.031 Uiso 1 1 d . U . . .
C19 C 0.31257(16) 0.23427(9) 0.54862(15) 0.0270(3) Uani 1 1 d . . . . .
H19 H 0.381(2) 0.2212(12) 0.626(2) 0.032 Uiso 1 1 d . U . . .
C20 C 0.20927(15) 0.28691(9) 0.53535(14) 0.0252(3) Uani 1 1 d . . . . .
H20 H 0.191(2) 0.3170(12) 0.598(2) 0.030 Uiso 1 1 d . U . . .

loop_
_atom_site_aniso_label
_atom_site_aniso_U_11
_atom_site_aniso_U_22
_atom_site_aniso_U_33
_atom_site_aniso_U_23
_atom_site_aniso_U_13
_atom_site_aniso_U_12
Ni1 0.01417(12) 0.01235(12) 0.01400(12) 0.00147(8) 0.00275(8) -0.00001(8)
Cl1 0.01447(14) 0.01807(15) 0.01861(15) 0.00013(10) 0.00187(11) 0.00024(10)
N1 0.0158(5) 0.0138(5) 0.0142(5) 0.0001(4) 0.0024(4) 0.0006(4)
C1 0.0123(5) 0.0152(6) 0.0149(6) -0.0003(4) 0.0025(4) -0.0004(4)
N2 0.0154(5) 0.0135(5) 0.0140(5) 0.0012(4) 0.0029(4) 0.0014(4)
C2 0.0177(6) 0.0138(6) 0.0170(6) 0.0021(5) 0.0019(5) 0.0008(5)
C3 0.0179(6) 0.0140(6) 0.0182(6) 0.0013(5) 0.0021(5) 0.0010(5)
C4 0.0181(6) 0.0138(5) 0.0148(6) -0.0012(4) 0.0043(5) -0.0026(4)
C5 0.0186(6) 0.0164(6) 0.0206(6) 0.0009(5) 0.0047(5) 0.0009(5)
F5 0.0225(4) 0.0293(4) 0.0261(4) 0.0043(3) 0.0069(3) 0.0105(3)
C6 0.0261(7) 0.0189(6) 0.0252(7) -0.0020(5) 0.0135(6) 0.0019(5)
F6 0.0394(5) 0.0343(5) 0.0323(5) 0.0003(4) 0.0214(4) 0.0131(4)
C7 0.0300(7) 0.0207(6) 0.0158(6) -0.0023(5) 0.0096(5) -0.0048(5)
F7 0.0415(5) 0.0339(5) 0.0171(4) -0.0027(3) 0.0137(4) -0.0014(4)
C8 0.0208(6) 0.0225(6) 0.0165(6) 0.0000(5) 0.0028(5) -0.0023(5)
C9 0.0167(6) 0.0186(6) 0.0174(6) -0.0014(5) 0.0041(5) -0.0007(5)
C10 0.0171(6) 0.0149(6) 0.0140(5) 0.0009(4) 0.0053(5) -0.0003(5)
C11 0.0165(6) 0.0162(6) 0.0182(6) 0.0014(5) 0.0042(5) 0.0023(5)
F11 0.0187(4) 0.0269(4) 0.0252(4) -0.0064(3) -0.0029(3) 0.0081(3)
C12 0.0213(6) 0.0221(6) 0.0141(6) 0.0001(5) 0.0027(5) -0.0011(5)
F12 0.0288(4) 0.0336(5) 0.0166(4) -0.0064(3) -0.0011(3) 0.0022(4)
C13 0.0308(7) 0.0261(7) 0.0176(6) -0.0025(5) 0.0126(6) 0.0043(6)
F13 0.0429(5) 0.0400(5) 0.0210(4) -0.0092(4) 0.0121(4) 0.0110(4)
C14 0.0263(7) 0.0346(8) 0.0207(7) 0.0006(6) 0.0099(6) 0.0121(6)
C15 0.0186(6) 0.0275(7) 0.0158(6) 0.0018(5) 0.0046(5) 0.0055(5)
C16 0.0156(6) 0.0233(7) 0.0270(7) 0.0032(5) 0.0058(5) -0.0032(5)
C17 0.0238(7) 0.0232(7) 0.0221(7) -0.0043(5) 0.0049(5) -0.0091(5)
C18 0.0253(7) 0.0127(6) 0.0396(8) 0.0011(6) 0.0099(6) -0.0036(5)
C19 0.0250(7) 0.0262(7) 0.0242(7) 0.0119(6) 0.0003(6) -0.0074(6)
C20 0.0262(7) 0.0309(8) 0.0215(7) -0.0005(6) 0.0119(6) -0.0095(6)

loop_
_atom_type_symbol
_atom_type_description
_atom_type_scat_dispersion_real
_atom_type_scat_dispersion_imag
_atom_type_scat_source
C C 0.0181 0.0091 'International Tables Vol C Tables 4.2.6.8 and 6.1.1.4'
H H 0.0000 0.0000 'International Tables Vol C Tables 4.2.6.8 and 6.1.1.4'
N N 0.0311 0.0180 'International Tables Vol C Tables 4.2.6.8 and 6.1.1.4'
F F 0.0727 0.0534 'International Tables Vol C Tables 4.2.6.8 and 6.1.1.4'
Cl Cl 0.3639 0.7018 'International Tables Vol C Tables 4.2.6.8 and 6.1.1.4'
Ni Ni -3.0029 0.5091 'International Tables Vol C Tables 4.2.6.8 and 6.1.1.4'

loop_
_exptl_crystal_face_index_h
_exptl_crystal_face_index_k
_exptl_crystal_face_index_l
_exptl_crystal_face_perp_dist
-3 10 3 0.1071
2 -3 -5 0.1547
3 -4 4 0.1309
0 11 -2 0.1166
-5 -4 -3 0.1179
-2 -10 3 0.1349
2 -1 1 0.1284
2 -11 -1 0.1613
-1 -2 0 0.1217
0 -5 2 0.1368
5 3 -2 0.1235
-1 0 -1 0.1066
-2 -5 -3 0.1337
-1 0 1 0.0749
-1 -2 2 0.1030
1 0 0 0.1268
4 -7 1 0.1438
-4 5 -3 0.0775
2 5 2 0.0937
1 2 0 0.1085
-2 2 7 0.0633
-1 5 6 0.0660
0 3 6 0.0688
-4 0 5 0.0680
-4 -8 -1 0.1193
1 0 -1 0.1183
1 -1 -1 0.1277
-1 2 -1 0.0714

loop_
_geom_angle_atom_site_label_1
_geom_angle_atom_site_label_2
_geom_angle_atom_site_label_3
_geom_angle
_geom_angle_site_symmetry_1
_geom_angle_site_symmetry_3
_geom_angle_publ_flag
C1 Ni1 Cl1 98.13(4) . . ?
C1 Ni1 C16 95.66(6) . . ?
C1 Ni1 C17 113.73(6) . . ?
C1 Ni1 C18 150.54(6) . . ?
C1 Ni1 C19 153.02(6) . . ?
C1 Ni1 C20 115.47(6) . . ?
C16 Ni1 Cl1 166.16(4) . . ?
C16 Ni1 C17 39.96(6) . . ?
C16 Ni1 C18 65.27(6) . . ?
C16 Ni1 C19 65.53(6) . . ?
C16 Ni1 C20 40.06(6) . . ?
C17 Ni1 Cl1 132.60(4) . . ?
C18 Ni1 Cl1 102.39(4) . . ?
C18 Ni1 C17 37.48(6) . . ?
C19 Ni1 Cl1 101.09(4) . . ?
C19 Ni1 C17 64.84(6) . . ?
C19 Ni1 C18 39.43(6) . . ?
C20 Ni1 Cl1 130.36(4) . . ?
C20 Ni1 C17 65.94(6) . . ?
C20 Ni1 C18 64.93(6) . . ?
C20 Ni1 C19 37.86(6) . . ?
C1 N1 C3 111.59(10) . . ?
C1 N1 C4 123.91(11) . . ?
C3 N1 C4 124.50(11) . . ?
N1 C1 Ni1 128.95(9) . . ?
N2 C1 Ni1 127.44(9) . . ?
N2 C1 N1 103.55(10) . . ?
C1 N2 C2 111.61(11) . . ?
C1 N2 C10 124.51(11) . . ?
C2 N2 C10 123.88(11) . . ?
N2 C2 H2 121.1(11) . . ?
C3 C2 N2 106.72(11) . . ?
C3 C2 H2 132.1(11) . . ?
N1 C3 H3 120.6(11) . . ?
C2 C3 N1 106.53(11) . . ?
C2 C3 H3 132.8(11) . . ?
C5 C4 N1 119.96(11) . . ?
C5 C4 C9 119.19(12) . . ?
C9 C4 N1 120.85(11) . . ?
C4 C5 C6 120.54(12) . . ?
F5 C5 C4 121.33(12) . . ?
F5 C5 C6 118.14(12) . . ?
F6 C6 C5 120.05(13) . . ?
F6 C6 C7 120.56(13) . . ?
C7 C6 C5 119.39(13) . . ?
F7 C7 C6 117.92(13) . . ?
F7 C7 C8 120.84(13) . . ?
C8 C7 C6 121.25(13) . . ?
C7 C8 H8 119.5(11) . . ?
C7 C8 C9 119.08(13) . . ?
C9 C8 H8 121.4(11) . . ?
C4 C9 H9 118.0(11) . . ?
C8 C9 C4 120.55(12) . . ?
C8 C9 H9 121.4(11) . . ?
C11 C10 N2 119.44(11) . . ?
C11 C10 C15 119.27(12) . . ?
C15 C10 N2 121.29(12) . . ?
F11 C11 C10 120.67(12) . . ?
F11 C11 C12 118.45(12) . . ?
C12 C11 C10 120.87(12) . . ?
F12 C12 C11 119.86(12) . . ?
F12 C12 C13 121.04(12) . . ?
C13 C12 C11 119.09(13) . . ?
F13 C13 C12 118.27(13) . . ?
F13 C13 C14 120.57(13) . . ?
C14 C13 C12 121.16(13) . . ?
C13 C14 H14 119.6(13) . . ?
C13 C14 C15 119.53(13) . . ?
C15 C14 H14 120.9(13) . . ?
C10 C15 C14 120.05(13) . . ?
C10 C15 H15 119.8(12) . . ?
C14 C15 H15 120.1(12) . . ?
Ni1 C16 H16 122.8(12) . . ?
C17 C16 Ni1 74.70(8) . . ?
C17 C16 H16 125.7(12) . . ?
C20 C16 Ni1 73.73(8) . . ?
C20 C16 H16 125.0(12) . . ?
C20 C16 C17 109.07(13) . . ?
Ni1 C17 H17 123.8(12) . . ?
C16 C17 Ni1 65.34(7) . . ?
C16 C17 H17 125.7(12) . . ?
C18 C17 Ni1 70.90(8) . . ?
C18 C17 C16 106.31(13) . . ?
C18 C17 H17 127.7(12) . . ?
Ni1 C18 H18 121.1(12) . . ?
C17 C18 Ni1 71.61(8) . . ?
C17 C18 H18 124.3(12) . . ?
C17 C18 C19 108.92(13) . . ?
C19 C18 Ni1 69.84(8) . . ?
C19 C18 H18 126.6(12) . . ?
Ni1 C19 H19 122.9(13) . . ?
C18 C19 Ni1 70.73(8) . . ?
C18 C19 H19 124.9(13) . . ?
C20 C19 Ni1 70.92(8) . . ?
C20 C19 C18 108.55(13) . . ?
C20 C19 H19 126.5(13) . . ?
Ni1 C20 H20 122.9(12) . . ?
C16 C20 Ni1 66.20(8) . . ?
C16 C20 H20 123.3(13) . . ?
C19 C20 Ni1 71.22(8) . . ?
C19 C20 C16 106.66(13) . . ?
C19 C20 H20 129.8(13) . . ?

loop_
_geom_bond_atom_site_label_1
_geom_bond_atom_site_label_2
_geom_bond_distance
_geom_bond_site_symmetry_2
_geom_bond_publ_flag
Ni1 Cl1 2.2059(4) . ?
Ni1 C1 1.8741(13) . ?
Ni1 C16 2.0368(14) . ?
Ni1 C17 2.1618(14) . ?
Ni1 C18 2.1527(14) . ?
Ni1 C19 2.1407(14) . ?
Ni1 C20 2.1370(14) . ?
N1 C1 1.3643(16) . ?
N1 C3 1.3979(16) . ?
N1 C4 1.4286(16) . ?
C1 N2 1.3604(16) . ?
N2 C2 1.3976(16) . ?
N2 C10 1.4273(16) . ?
C2 H2 0.941(18) . ?
C2 C3 1.3409(19) . ?
C3 H3 0.936(19) . ?
C4 C5 1.3855(18) . ?
C4 C9 1.3920(18) . ?
C5 F5 1.3448(15) . ?
C5 C6 1.3873(19) . ?
C6 F6 1.3413(16) . ?
C6 C7 1.380(2) . ?
C7 F7 1.3510(15) . ?
C7 C8 1.377(2) . ?
C8 H8 0.959(19) . ?
C8 C9 1.3914(19) . ?
C9 H9 0.941(18) . ?
C10 C11 1.3868(18) . ?
C10 C15 1.3886(18) . ?
C11 F11 1.3443(15) . ?
C11 C12 1.3815(19) . ?
C12 F12 1.3414(16) . ?
C12 C13 1.378(2) . ?
C13 F13 1.3467(16) . ?
C13 C14 1.377(2) . ?
C14 H14 0.92(2) . ?
C14 C15 1.389(2) . ?
C15 H15 0.91(2) . ?
C16 H16 0.95(2) . ?
C16 C17 1.439(2) . ?
C16 C20 1.433(2) . ?
C17 H17 0.93(2) . ?
C17 C18 1.386(2) . ?
C18 H18 0.95(2) . ?
C18 C19 1.448(2) . ?
C19 H19 0.93(2) . ?
C19 C20 1.388(2) . ?
C20 H20 0.93(2) . ?

loop_
_geom_torsion_atom_site_label_1
_geom_torsion_atom_site_label_2
_geom_torsion_atom_site_label_3
_geom_torsion_atom_site_label_4
_geom_torsion
_geom_torsion_site_symmetry_1
_geom_torsion_site_symmetry_2
_geom_torsion_site_symmetry_3
_geom_torsion_site_symmetry_4
_geom_torsion_publ_flag
Ni1 C1 N2 C2 177.07(9) . . . . ?
Ni1 C1 N2 C10 -3.06(18) . . . . ?
Ni1 C16 C17 C18 59.38(10) . . . . ?
Ni1 C16 C20 C19 -60.05(10) . . . . ?
Ni1 C17 C18 C19 60.14(10) . . . . ?
Ni1 C18 C19 C20 61.15(10) . . . . ?
Ni1 C19 C20 C16 56.86(10) . . . . ?
Cl1 Ni1 C1 N1 -93.83(11) . . . . ?
Cl1 Ni1 C1 N2 89.52(11) . . . . ?
N1 C1 N2 C2 -0.25(13) . . . . ?
N1 C1 N2 C10 179.62(11) . . . . ?
N1 C4 C5 F5 -0.39(19) . . . . ?
N1 C4 C5 C6 179.32(12) . . . . ?
N1 C4 C9 C8 -179.27(12) . . . . ?
C1 N1 C3 C2 -0.30(15) . . . . ?
C1 N1 C4 C5 -134.93(13) . . . . ?
C1 N1 C4 C9 44.80(18) . . . . ?
C1 N2 C2 C3 0.08(15) . . . . ?
C1 N2 C10 C11 130.44(13) . . . . ?
C1 N2 C10 C15 -49.99(18) . . . . ?
N2 C2 C3 N1 0.13(14) . . . . ?
N2 C10 C11 F11 -0.67(19) . . . . ?
N2 C10 C11 C12 179.84(12) . . . . ?
N2 C10 C15 C14 178.83(13) . . . . ?
C2 N2 C10 C11 -49.71(17) . . . . ?
C2 N2 C10 C15 129.86(14) . . . . ?
C3 N1 C1 Ni1 -176.93(9) . . . . ?
C3 N1 C1 N2 0.34(14) . . . . ?
C3 N1 C4 C5 46.01(18) . . . . ?
C3 N1 C4 C9 -134.26(13) . . . . ?
C4 N1 C1 Ni1 3.90(18) . . . . ?
C4 N1 C1 N2 -178.83(11) . . . . ?
C4 N1 C3 C2 178.86(11) . . . . ?
C4 C5 C6 F6 -178.80(12) . . . . ?
C4 C5 C6 C7 0.6(2) . . . . ?
C5 C4 C9 C8 0.5(2) . . . . ?
C5 C6 C7 F7 178.98(12) . . . . ?
C5 C6 C7 C8 -0.8(2) . . . . ?
F5 C5 C6 F6 0.9(2) . . . . ?
F5 C5 C6 C7 -179.70(12) . . . . ?
C6 C7 C8 C9 0.8(2) . . . . ?
F6 C6 C7 F7 -1.6(2) . . . . ?
F6 C6 C7 C8 178.58(13) . . . . ?
C7 C8 C9 C4 -0.7(2) . . . . ?
F7 C7 C8 C9 -178.93(12) . . . . ?
C9 C4 C5 F5 179.87(12) . . . . ?
C9 C4 C5 C6 -0.4(2) . . . . ?
C10 N2 C2 C3 -179.79(11) . . . . ?
C10 C11 C12 F12 -179.81(12) . . . . ?
C10 C11 C12 C13 1.3(2) . . . . ?
C11 C10 C15 C14 -1.6(2) . . . . ?
C11 C12 C13 F13 177.79(13) . . . . ?
C11 C12 C13 C14 -1.5(2) . . . . ?
F11 C11 C12 F12 0.69(19) . . . . ?
F11 C11 C12 C13 -178.21(13) . . . . ?
C12 C13 C14 C15 0.2(2) . . . . ?
F12 C12 C13 F13 -1.1(2) . . . . ?
F12 C12 C13 C14 179.59(14) . . . . ?
C13 C14 C15 C10 1.4(2) . . . . ?
F13 C13 C14 C15 -179.10(14) . . . . ?
C15 C10 C11 F11 179.75(12) . . . . ?
C15 C10 C11 C12 0.3(2) . . . . ?
C16 Ni1 C1 N1 85.02(12) . . . . ?
C16 Ni1 C1 N2 -91.63(12) . . . . ?
C16 C17 C18 Ni1 -55.85(9) . . . . ?
C16 C17 C18 C19 4.29(16) . . . . ?
C17 Ni1 C1 N1 122.10(11) . . . . ?
C17 Ni1 C1 N2 -54.55(12) . . . . ?
C17 C16 C20 Ni1 66.94(10) . . . . ?
C17 C16 C20 C19 6.89(16) . . . . ?
C17 C18 C19 Ni1 -61.24(10) . . . . ?
C17 C18 C19 C20 -0.09(17) . . . . ?
C18 Ni1 C1 N1 132.23(13) . . . . ?
C18 Ni1 C1 N2 -44.42(18) . . . . ?
C18 C19 C20 Ni1 -61.03(10) . . . . ?
C18 C19 C20 C16 -4.17(16) . . . . ?
C19 Ni1 C1 N1 41.32(19) . . . . ?
C19 Ni1 C1 N2 -135.33(13) . . . . ?
C20 Ni1 C1 N1 48.60(13) . . . . ?
C20 Ni1 C1 N2 -128.05(11) . . . . ?
C20 C16 C17 Ni1 -66.31(10) . . . . ?
C20 C16 C17 C18 -6.93(16) . . . . ?

loop_
_exptl_oxdiff_crystal_face_indexfrac_h
_exptl_oxdiff_crystal_face_indexfrac_k
_exptl_oxdiff_crystal_face_indexfrac_l
_exptl_oxdiff_crystal_face_x
_exptl_oxdiff_crystal_face_y
_exptl_oxdiff_crystal_face_z
-2.9956 9.9892 2.9981 0.3287 0.2757 0.9301
1.9960 -2.9978 -5.0035 -0.2470 0.3696 -0.6194
2.9940 -3.9921 4.0072 0.4557 -0.7968 -0.2232
-0.0036 10.9993 -1.9946 0.4055 0.8208 0.4182
-5.0021 -3.9845 -2.9998 -1.0318 0.3253 0.0725
-1.9954 -10.0041 2.9968 -0.5365 -0.8173 -0.1329
1.9965 -1.0030 1.0049 0.2700 -0.2440 -0.1667
2.0067 -10.9968 -1.0002 -0.3633 -0.5331 -0.7732
-1.0015 -1.9991 0.0018 -0.2242 -0.0705 -0.0084
0.0017 -5.0027 1.9975 -0.1085 -0.5038 -0.1257
4.9977 2.9957 -2.0034 0.6341 0.2213 -0.4164
-0.9983 0.0012 -1.0026 -0.1946 0.1554 0.0294
-1.9977 -4.9902 -3.0087 -0.7064 0.1668 -0.2438
-0.9999 -0.0024 1.0001 -0.0556 -0.0844 0.1479
-0.9974 -2.0015 2.0004 -0.0847 -0.3100 0.1094
0.9996 -0.0017 0.0007 0.1250 -0.0356 -0.0888
3.9964 -7.0089 0.9927 0.2218 -0.6311 -0.6376
-3.9907 5.0030 -3.0025 -0.4603 0.7653 0.4204
2.0034 4.9961 1.9972 0.6370 -0.0456 0.1837
1.0004 1.9977 -0.0001 0.2241 0.0703 0.0085
-1.9959 2.0029 7.0016 0.3368 -0.6614 0.6892
-1.0002 5.0055 5.9994 0.5403 -0.4178 0.6877
0.0038 2.9939 6.0028 0.5665 -0.5602 0.5008
-3.9986 -0.0113 4.9992 -0.1528 -0.4574 0.6504
-3.9962 -7.9957 -1.0122 -0.9663 -0.1604 -0.0946
1.0007 -0.0006 -0.9987 0.0556 0.0841 -0.1480
0.9994 -0.9998 -1.0012 0.0058 0.0316 -0.1967
-1.0002 2.0025 -0.9986 -0.0954 0.2609 0.1273
